data_2224842
loop_
_publ_author_name
'Zhang, Guang-You'
'Chen, Di-Juan'
'Guo, Xiang-Yang'
'Wang, Shu-Hong'
'Chang, Jian-Guo'

_publ_section_title
;
 Methyl 2-(<i>p</i>-toluenesulfonamido)benzoate
;
_journal_coeditor_code BH2263
_journal_issue 2
_journal_name_full 'Acta Crystallographica Section E'
_journal_page_first o346
_journal_paper_doi 10.1107/S1600536810000814
_journal_volume 66
_journal_year 2010
_chemical_formula_iupac 'C15 H15 N O4 S'
_chemical_formula_moiety 'C15 H15 N O4 S'
_chemical_formula_sum 'C15 H15 N O4 S'
_chemical_formula_weight 305.34
_chemical_melting_point 380
_chemical_name_systematic
;
Methyl 2-(<i>p</i>-toluenesulfonamido)benzoate
;
_space_group_IT_number 14
_symmetry_cell_setting monoclinic
_symmetry_space_group_name_Hall '-P 2ybc'
_symmetry_space_group_name_H-M 'P 1 21/c 1'
_atom_sites_solution_hydrogens geom
_atom_sites_solution_primary direct
_atom_sites_solution_secondary difmap
_audit_creation_method SHELXL-97
_cell_angle_alpha 90.00
_cell_angle_beta 96.854(2)
_cell_angle_gamma 90.00
_cell_formula_units_Z 4
_cell_length_a 15.0129(13)
_cell_length_b 8.3593(7)
_cell_length_c 11.9664(11)
_cell_measurement_reflns_used 3425
_cell_measurement_temperature 295(2)
_cell_measurement_theta_max 26.96
_cell_measurement_theta_min 2.32
_cell_volume 1491.0(2)
_computing_cell_refinement 'SAINT (Bruker, 2005)'
_computing_data_collection 'APEX2 (Bruker, 2005)'
_computing_data_reduction 'SAINT (Bruker, 2005)'
_computing_molecular_graphics 'SHELXTL (Sheldrick, 2008)'
_computing_publication_material 'SHELXTL (Sheldrick, 2008)'
_computing_structure_refinement 'SHELXTL (Sheldrick, 2008)'
_computing_structure_solution 'SHELXTL (Sheldrick, 2008)'
_diffrn_ambient_temperature 295(2)
_diffrn_measured_fraction_theta_full 0.998
_diffrn_measured_fraction_theta_max 0.998
_diffrn_measurement_device_type 'Bruker APEXII area-detector'
_diffrn_measurement_method '\f and \w scans'
_diffrn_radiation_monochromator graphite
_diffrn_radiation_source 'fine-focus sealed tube'
_diffrn_radiation_type MoK\a
_diffrn_radiation_wavelength 0.71073
_diffrn_reflns_av_R_equivalents 0.0241
_diffrn_reflns_av_sigmaI/netI 0.0278
_diffrn_reflns_limit_h_max 17
_diffrn_reflns_limit_h_min -16
_diffrn_reflns_limit_k_max 9
_diffrn_reflns_limit_k_min -9
_diffrn_reflns_limit_l_max 9
_diffrn_reflns_limit_l_min -14
_diffrn_reflns_number 7663
_diffrn_reflns_theta_full 25.05
_diffrn_reflns_theta_max 25.05
_diffrn_reflns_theta_min 2.73
_exptl_absorpt_coefficient_mu 0.232
_exptl_absorpt_correction_T_max 0.9683
_exptl_absorpt_correction_T_min 0.9465
_exptl_absorpt_correction_type multi-scan
_exptl_absorpt_process_details '(SADABS; Sheldrick, 2003)'
_exptl_crystal_colour colourless
_exptl_crystal_density_diffrn 1.360
_exptl_crystal_density_method 'not measured'
_exptl_crystal_description block
_exptl_crystal_F_000 640
_exptl_crystal_size_max 0.24
_exptl_crystal_size_mid 0.16
_exptl_crystal_size_min 0.14
_refine_diff_density_max 0.149
_refine_diff_density_min -0.323
_refine_ls_extinction_method none
_refine_ls_goodness_of_fit_ref 1.044
_refine_ls_hydrogen_treatment constr
_refine_ls_matrix_type full
_refine_ls_number_parameters 191
_refine_ls_number_reflns 2639
_refine_ls_number_restraints 0
_refine_ls_restrained_S_all 1.044
_refine_ls_R_factor_all 0.0432
_refine_ls_R_factor_gt 0.0360
_refine_ls_shift/su_max 0.001
_refine_ls_shift/su_mean 0.000
_refine_ls_structure_factor_coef Fsqd
_refine_ls_weighting_details 'calc w=1/[\s^2^(Fo^2^)+(0.0512P)^2^+0.3683P] where P=(Fo^2^+2Fc^2^)/3'
_refine_ls_weighting_scheme calc
_refine_ls_wR_factor_gt 0.0958
_refine_ls_wR_factor_ref 0.1016
_reflns_number_gt 2230
_reflns_number_total 2639
_reflns_threshold_expression I>2\s(I)
_cod_data_source_file bh2263.cif
_cod_data_source_block I
_cod_original_sg_symbol_H-M 'P 21/c'
_cod_database_code 2224842
_cod_database_fobs_code 2224842

loop_
_symmetry_equiv_pos_as_xyz
'x, y, z'
'-x, y+1/2, -z+1/2'
'-x, -y, -z'
'x, -y-1/2, z-1/2'

loop_
_atom_site_type_symbol
_atom_site_label
_atom_site_fract_x
_atom_site_fract_y
_atom_site_fract_z
_atom_site_U_iso_or_equiv
_atom_site_adp_type
_atom_site_calc_flag
_atom_site_refinement_flags
_atom_site_occupancy
_atom_site_disorder_assembly
_atom_site_disorder_group
S S1 0.78611(3) 0.16418(5) 0.77097(4) 0.04976(17) Uani d . 1 . .
O O1 0.56582(10) 0.0349(2) 0.36179(12) 0.0866(5) Uani d . 1 . .
O O2 0.61287(10) 0.2115(2) 0.49515(14) 0.0784(4) Uani d . 1 . .
O O3 0.80078(9) 0.05619(17) 0.86305(10) 0.0642(4) Uani d . 1 . .
O O4 0.76453(10) 0.32689(16) 0.79146(12) 0.0677(4) Uani d . 1 . .
N N1 0.70193(9) 0.10160(18) 0.68303(13) 0.0536(4) Uani d . 1 . .
H H1 0.6798 0.1762 0.6367 0.082(7) Uiso d R 1 . .
C C1 0.52814(17) 0.1643(4) 0.2920(2) 0.1100(11) Uani d . 1 . .
H H1A 0.4763 0.2057 0.3221 0.165 Uiso calc R 1 . .
H H1B 0.5111 0.1258 0.2169 0.165 Uiso calc R 1 . .
H H1C 0.5720 0.2477 0.2906 0.165 Uiso calc R 1 . .
C C2 0.60786(12) 0.0751(3) 0.46213(17) 0.0623(5) Uani d . 1 . .
C C3 0.64536(11) -0.0668(2) 0.52490(15) 0.0524(4) Uani d . 1 . .
C C4 0.69256(10) -0.0513(2) 0.63324(14) 0.0474(4) Uani d . 1 . .
C C5 0.72532(13) -0.1874(2) 0.68995(18) 0.0604(5) Uani d . 1 . .
H H5 0.7568 -0.1781 0.7615 0.072 Uiso calc R 1 . .
C C6 0.71195(15) -0.3359(2) 0.6419(2) 0.0748(6) Uani d . 1 . .
H H6 0.7343 -0.4261 0.6812 0.090 Uiso calc R 1 . .
C C7 0.66594(16) -0.3525(3) 0.5364(2) 0.0810(7) Uani d . 1 . .
H H7 0.6571 -0.4534 0.5042 0.097 Uiso calc R 1 . .
C C8 0.63345(15) -0.2203(3) 0.47946(19) 0.0716(6) Uani d . 1 . .
H H8 0.6023 -0.2324 0.4080 0.086 Uiso calc R 1 . .
C C9 0.88094(11) 0.16066(19) 0.69848(13) 0.0436(4) Uani d . 1 . .
C C10 0.88227(13) 0.2541(2) 0.60377(15) 0.0556(5) Uani d . 1 . .
H H10 0.8323 0.3146 0.5766 0.067 Uiso calc R 1 . .
C C11 0.95774(14) 0.2569(3) 0.55021(16) 0.0626(5) Uani d . 1 . .
H H11 0.9585 0.3201 0.4864 0.075 Uiso calc R 1 . .
C C12 1.03322(12) 0.1678(2) 0.58876(16) 0.0581(5) Uani d . 1 . .
C C13 1.03009(13) 0.0749(2) 0.68292(17) 0.0623(5) Uani d . 1 . .
H H13 1.0800 0.0144 0.7101 0.075 Uiso calc R 1 . .
C C14 0.95457(12) 0.0694(2) 0.73804(15) 0.0541(4) Uani d . 1 . .
H H14 0.9533 0.0048 0.8011 0.065 Uiso calc R 1 . .
C C15 1.11567(15) 0.1736(3) 0.5291(2) 0.0877(8) Uani d . 1 . .
H H15A 1.1455 0.2744 0.5438 0.132 Uiso calc R 1 . .
H H15B 1.0988 0.1620 0.4495 0.132 Uiso calc R 1 . .
H H15C 1.1555 0.0883 0.5557 0.132 Uiso calc R 1 . .

loop_
_atom_site_aniso_label
_atom_site_aniso_U_11
_atom_site_aniso_U_22
_atom_site_aniso_U_33
_atom_site_aniso_U_12
_atom_site_aniso_U_13
_atom_site_aniso_U_23
S1 0.0530(3) 0.0496(3) 0.0468(3) -0.00029(19) 0.00665(19) -0.00452(18)
O1 0.0675(9) 0.1255(14) 0.0618(9) -0.0107(9) -0.0128(7) 0.0207(9)
O2 0.0743(10) 0.0717(10) 0.0861(11) 0.0118(8) -0.0036(8) 0.0221(9)
O3 0.0755(9) 0.0734(9) 0.0435(7) -0.0095(7) 0.0067(6) 0.0063(6)
O4 0.0695(9) 0.0557(8) 0.0801(9) 0.0029(6) 0.0177(7) -0.0180(7)
N1 0.0498(8) 0.0470(8) 0.0620(9) 0.0048(7) -0.0016(7) -0.0006(7)
C1 0.0695(15) 0.170(3) 0.0853(17) -0.0053(16) -0.0123(13) 0.0621(19)
C2 0.0391(9) 0.0881(16) 0.0591(12) -0.0040(10) 0.0037(8) 0.0139(11)
C3 0.0395(9) 0.0634(11) 0.0542(10) -0.0029(8) 0.0053(7) 0.0010(9)
C4 0.0382(8) 0.0497(10) 0.0549(10) 0.0001(7) 0.0078(7) -0.0011(8)
C5 0.0592(11) 0.0540(11) 0.0657(12) 0.0030(9) -0.0018(9) 0.0046(9)
C6 0.0740(14) 0.0486(12) 0.1004(17) 0.0041(10) 0.0046(13) 0.0025(11)
C7 0.0807(15) 0.0570(13) 0.1052(19) -0.0042(11) 0.0099(14) -0.0210(13)
C8 0.0667(13) 0.0823(15) 0.0642(13) -0.0117(11) 0.0007(10) -0.0163(11)
C9 0.0478(9) 0.0432(9) 0.0384(8) 0.0004(7) -0.0004(7) -0.0031(7)
C10 0.0557(11) 0.0626(12) 0.0470(10) 0.0063(9) 0.0004(8) 0.0076(8)
C11 0.0692(13) 0.0724(14) 0.0463(10) -0.0107(10) 0.0077(9) 0.0042(9)
C12 0.0525(11) 0.0652(12) 0.0572(11) -0.0128(9) 0.0091(9) -0.0235(9)
C13 0.0495(11) 0.0650(12) 0.0705(13) 0.0103(9) -0.0010(9) -0.0100(10)
C14 0.0588(11) 0.0532(11) 0.0484(10) 0.0087(8) -0.0013(8) 0.0033(8)
C15 0.0654(14) 0.109(2) 0.0933(17) -0.0258(13) 0.0296(12) -0.0401(15)

loop_
_atom_type_symbol
_atom_type_description
_atom_type_scat_dispersion_real
_atom_type_scat_dispersion_imag
_atom_type_scat_source
C C 0.0033 0.0016 'International Tables Vol C Tables 4.2.6.8 and 6.1.1.4'
H H 0.0000 0.0000 'International Tables Vol C Tables 4.2.6.8 and 6.1.1.4'
N N 0.0061 0.0033 'International Tables Vol C Tables 4.2.6.8 and 6.1.1.4'
O O 0.0106 0.0060 'International Tables Vol C Tables 4.2.6.8 and 6.1.1.4'
S S 0.1246 0.1234 'International Tables Vol C Tables 4.2.6.8 and 6.1.1.4'

loop_
_geom_angle_atom_site_label_1
_geom_angle_atom_site_label_2
_geom_angle_atom_site_label_3
_geom_angle_site_symmetry_1
_geom_angle_site_symmetry_3
_geom_angle
_geom_angle_publ_flag
O3 S1 O4 . . 119.33(9) ?
O3 S1 N1 . . 109.45(8) ?
O4 S1 N1 . . 104.03(8) ?
O3 S1 C9 . . 108.24(8) ?
O4 S1 C9 . . 108.40(8) ?
N1 S1 C9 . . 106.73(8) ?
C2 O1 C1 . . 116.4(2) ?
C4 N1 S1 . . 126.43(12) ?
C4 N1 H1 . . 111.6 ?
S1 N1 H1 . . 112.8 ?
O1 C1 H1A . . 109.5 ?
O1 C1 H1B . . 109.5 ?
H1A C1 H1B . . 109.5 ?
O1 C1 H1C . . 109.5 ?
H1A C1 H1C . . 109.5 ?
H1B C1 H1C . . 109.5 ?
O2 C2 O1 . . 122.6(2) ?
O2 C2 C3 . . 125.93(19) ?
O1 C2 C3 . . 111.5(2) ?
C8 C3 C4 . . 118.07(18) ?
C8 C3 C2 . . 121.06(18) ?
C4 C3 C2 . . 120.86(17) ?
C5 C4 C3 . . 119.06(17) ?
C5 C4 N1 . . 121.75(16) ?
C3 C4 N1 . . 119.14(16) ?
C6 C5 C4 . . 120.82(19) ?
C6 C5 H5 . . 119.6 ?
C4 C5 H5 . . 119.6 ?
C7 C6 C5 . . 120.6(2) ?
C7 C6 H6 . . 119.7 ?
C5 C6 H6 . . 119.7 ?
C8 C7 C6 . . 119.4(2) ?
C8 C7 H7 . . 120.3 ?
C6 C7 H7 . . 120.3 ?
C7 C8 C3 . . 122.0(2) ?
C7 C8 H8 . . 119.0 ?
C3 C8 H8 . . 119.0 ?
C10 C9 C14 . . 120.39(17) ?
C10 C9 S1 . . 119.30(13) ?
C14 C9 S1 . . 120.27(13) ?
C11 C10 C9 . . 119.29(17) ?
C11 C10 H10 . . 120.4 ?
C9 C10 H10 . . 120.4 ?
C10 C11 C12 . . 121.63(18) ?
C10 C11 H11 . . 119.2 ?
C12 C11 H11 . . 119.2 ?
C13 C12 C11 . . 117.99(17) ?
C13 C12 C15 . . 121.3(2) ?
C11 C12 C15 . . 120.7(2) ?
C12 C13 C14 . . 121.46(18) ?
C12 C13 H13 . . 119.3 ?
C14 C13 H13 . . 119.3 ?
C13 C14 C9 . . 119.23(17) ?
C13 C14 H14 . . 120.4 ?
C9 C14 H14 . . 120.4 ?
C12 C15 H15A . . 109.5 ?
C12 C15 H15B . . 109.5 ?
H15A C15 H15B . . 109.5 ?
C12 C15 H15C . . 109.5 ?
H15A C15 H15C . . 109.5 ?
H15B C15 H15C . . 109.5 ?

loop_
_geom_bond_atom_site_label_1
_geom_bond_atom_site_label_2
_geom_bond_site_symmetry_2
_geom_bond_distance
_geom_bond_publ_flag
S1 O3 . 1.4212(13) ?
S1 O4 . 1.4262(14) ?
S1 N1 . 1.6311(15) ?
S1 C9 . 1.7535(17) ?
O1 C2 . 1.331(2) ?
O1 C1 . 1.440(3) ?
O2 C2 . 1.206(3) ?
N1 C4 . 1.410(2) ?
N1 H1 . 0.8734 ?
C1 H1A . 0.9600 ?
C1 H1B . 0.9600 ?
C1 H1C . 0.9600 ?
C2 C3 . 1.479(3) ?
C3 C8 . 1.397(3) ?
C3 C4 . 1.407(2) ?
C4 C5 . 1.385(2) ?
C5 C6 . 1.373(3) ?
C5 H5 . 0.9300 ?
C6 C7 . 1.372(3) ?
C6 H6 . 0.9300 ?
C7 C8 . 1.358(3) ?
C7 H7 . 0.9300 ?
C8 H8 . 0.9300 ?
C9 C10 . 1.379(2) ?
C9 C14 . 1.380(2) ?
C10 C11 . 1.367(3) ?
C10 H10 . 0.9300 ?
C11 C12 . 1.388(3) ?
C11 H11 . 0.9300 ?
C12 C13 . 1.374(3) ?
C12 C15 . 1.502(3) ?
C13 C14 . 1.379(3) ?
C13 H13 . 0.9300 ?
C14 H14 . 0.9300 ?
C15 H15A . 0.9600 ?
C15 H15B . 0.9600 ?
C15 H15C . 0.9600 ?

loop_
_geom_hbond_atom_site_label_D
_geom_hbond_atom_site_label_H
_geom_hbond_atom_site_label_A
_geom_hbond_site_symmetry_A
_geom_hbond_distance_DH
_geom_hbond_distance_HA
_geom_hbond_distance_DA
_geom_hbond_angle_DHA
_geom_hbond_publ_flag
N1 H1 O2 . 0.87 1.89 2.640(2) 143.4 yes

loop_
_geom_torsion_atom_site_label_1
_geom_torsion_atom_site_label_2
_geom_torsion_atom_site_label_3
_geom_torsion_atom_site_label_4
_geom_torsion_site_symmetry_1
_geom_torsion_site_symmetry_2
_geom_torsion_site_symmetry_3
_geom_torsion_site_symmetry_4
_geom_torsion
_geom_torsion_publ_flag
O3 S1 N1 C4 . . . . -53.87(17) ?
O4 S1 N1 C4 . . . . 177.55(15) ?
C9 S1 N1 C4 . . . . 63.05(16) ?
C1 O1 C2 O2 . . . . 1.7(3) ?
C1 O1 C2 C3 . . . . -178.72(17) ?
O2 C2 C3 C8 . . . . 178.3(2) ?
O1 C2 C3 C8 . . . . -1.3(2) ?
O2 C2 C3 C4 . . . . -0.4(3) ?
O1 C2 C3 C4 . . . . -179.97(15) ?
C8 C3 C4 C5 . . . . 0.2(3) ?
C2 C3 C4 C5 . . . . 178.93(16) ?
C8 C3 C4 N1 . . . . -177.13(16) ?
C2 C3 C4 N1 . . . . 1.6(2) ?
S1 N1 C4 C5 . . . . 34.0(2) ?
S1 N1 C4 C3 . . . . -148.77(14) ?
C3 C4 C5 C6 . . . . -0.2(3) ?
N1 C4 C5 C6 . . . . 177.03(18) ?
C4 C5 C6 C7 . . . . 0.1(3) ?
C5 C6 C7 C8 . . . . 0.0(4) ?
C6 C7 C8 C3 . . . . 0.0(4) ?
C4 C3 C8 C7 . . . . -0.1(3) ?
C2 C3 C8 C7 . . . . -178.8(2) ?
O3 S1 C9 C10 . . . . 178.84(13) ?
O4 S1 C9 C10 . . . . -50.38(16) ?
N1 S1 C9 C10 . . . . 61.13(15) ?
O3 S1 C9 C14 . . . . -3.30(16) ?
O4 S1 C9 C14 . . . . 127.47(15) ?
N1 S1 C9 C14 . . . . -121.02(14) ?
C14 C9 C10 C11 . . . . -0.8(3) ?
S1 C9 C10 C11 . . . . 177.06(14) ?
C9 C10 C11 C12 . . . . 0.1(3) ?
C10 C11 C12 C13 . . . . 0.3(3) ?
C10 C11 C12 C15 . . . . -179.53(18) ?
C11 C12 C13 C14 . . . . 0.1(3) ?
C15 C12 C13 C14 . . . . 179.90(18) ?
C12 C13 C14 C9 . . . . -0.8(3) ?
C10 C9 C14 C13 . . . . 1.2(3) ?
S1 C9 C14 C13 . . . . -176.68(14) ?

loop_
_cod_related_entry_id
_cod_related_entry_database
_cod_related_entry_code
1 ChemSpider 644637
